data_7054938
loop_
_publ_author_name
'Schneider, Thomas H.'
'Rieger, Max'
'Ansorg, Kay'
'Sobolev, Alexandre N.'
'Schirmeister, Tanja'
'Engels, Bernd'
'Grabowsky, Simon'

_publ_section_title
;
 Vinyl sulfone building blocks in covalently reversible reactions with
 thiols
;
_journal_name_full 'New J. Chem.'
_journal_paper_doi 10.1039/C5NJ00368G
_journal_year 2015
_chemical_formula_moiety 'C12 H14 N2 O2 S2'
_chemical_formula_sum 'C12 H14 N2 O2 S2'
_chemical_formula_weight 282.37
_space_group_IT_number 2
_symmetry_cell_setting triclinic
_symmetry_Int_Tables_number 2
_symmetry_space_group_name_Hall '-P 1'
_symmetry_space_group_name_H-M 'P -1'
_atom_sites_solution_hydrogens geom
_atom_sites_solution_primary direct
_atom_sites_solution_secondary difmap
_audit_update_record
;
2012-08-20 deposited with the CCDC.
2015-05-27 downloaded from the CCDC.
;
_cell_angle_alpha 87.181(2)
_cell_angle_beta 80.232(1)
_cell_angle_gamma 88.150(1)
_cell_formula_units_Z 4
_cell_length_a 8.0971(1)
_cell_length_b 12.4447(2)
_cell_length_c 13.3768(3)
_cell_measurement_reflns_used 36860
_cell_measurement_temperature 100(2)
_cell_measurement_theta_max 45.6474
_cell_measurement_theta_min 3.6802
_cell_volume 1326.39(4)
_computing_cell_refinement
;
CrysAlisPro, Oxford Diffraction Ltd.,
Version 1.171.33.52 (release 06-11-2009 CrysAlis171 .NET)
(compiled Nov 6 2009,16:24:50)
;
_computing_data_collection
;
CrysAlisPro, Oxford Diffraction Ltd.,
Version 1.171.33.52 (release 06-11-2009 CrysAlis171 .NET)
(compiled Nov 6 2009,16:24:50)
;
_computing_data_reduction
;
CrysAlisPro, Oxford Diffraction Ltd.,
Version 1.171.33.52 (release 06-11-2009 CrysAlis171 .NET)
(compiled Nov 6 2009,16:24:50)
;
_computing_publication_material 'SHELXL-97 (Sheldrick, 2008)'
_computing_structure_refinement 'SHELXL-97 (Sheldrick, 2008)'
_computing_structure_solution 'SHELXS-97 (Sheldrick, 2008)'
_diffrn_ambient_temperature 100(2)
_diffrn_detector_area_resol_mean 10.4738
_diffrn_measured_fraction_theta_full 0.995
_diffrn_measured_fraction_theta_max 0.995
_diffrn_measurement_device_type 'Oxford Diffraction Gemini-R Ultra, Ruby CCD'
_diffrn_measurement_method '\w scans'
_diffrn_radiation_monochromator graphite
_diffrn_radiation_source 'Enhance (Mo) X-ray Source'
_diffrn_radiation_type MoK\a
_diffrn_radiation_wavelength 0.71073
_diffrn_reflns_av_R_equivalents 0.0318
_diffrn_reflns_av_sigmaI/netI 0.0357
_diffrn_reflns_limit_h_max 16
_diffrn_reflns_limit_h_min -16
_diffrn_reflns_limit_k_max 24
_diffrn_reflns_limit_k_min -25
_diffrn_reflns_limit_l_max 26
_diffrn_reflns_limit_l_min -26
_diffrn_reflns_number 92204
_diffrn_reflns_theta_full 45.74
_diffrn_reflns_theta_max 45.74
_diffrn_reflns_theta_min 3.69
_exptl_absorpt_coefficient_mu 0.397
_exptl_absorpt_correction_T_max 1.00000
_exptl_absorpt_correction_T_min 0.98218
_exptl_absorpt_correction_type multi-scan
_exptl_absorpt_process_details
;
CrysAlisPro, Oxford Diffraction Ltd.,
Version 1.171.33.52 (release 06-11-2009 CrysAlis171 .NET)
(compiled Nov 6 2009,16:24:50)
Empirical absorption correction using spherical harmonics,
implemented in SCALE3 ABSPACK scaling algorithm.
;
_exptl_crystal_colour colorless
_exptl_crystal_density_diffrn 1.414
_exptl_crystal_density_method 'not measured'
_exptl_crystal_description prism
_exptl_crystal_F_000 592
_exptl_crystal_size_max 0.36
_exptl_crystal_size_mid 0.27
_exptl_crystal_size_min 0.26
_refine_diff_density_max 0.908
_refine_diff_density_min -0.606
_refine_diff_density_rms 0.069
_refine_ls_goodness_of_fit_ref 1.004
_refine_ls_hydrogen_treatment refall
_refine_ls_matrix_type full
_refine_ls_number_parameters 437
_refine_ls_number_reflns 22625
_refine_ls_number_restraints 0
_refine_ls_restrained_S_all 1.004
_refine_ls_R_factor_all 0.0510
_refine_ls_R_factor_gt 0.0320
_refine_ls_shift/su_max 0.002
_refine_ls_shift/su_mean 0.000
_refine_ls_structure_factor_coef Fsqd
_refine_ls_weighting_details 'calc w=1/[\s^2^(Fo^2^)+(0.0450P)^2^+0.0000P] where P=(Fo^2^+2Fc^2^)/3'
_refine_ls_weighting_scheme calc
_refine_ls_wR_factor_gt 0.0834
_refine_ls_wR_factor_ref 0.0867
_reflns_number_gt 15703
_reflns_number_total 22625
_reflns_threshold_expression >2sigma(I)
_cod_data_source_file c5nj00368g3.cif
_cod_data_source_block TS791
_cod_database_code 7054938

loop_
_symmetry_equiv_pos_as_xyz
'x, y, z'
'-x, -y, -z'

loop_
_atom_site_label
_atom_site_type_symbol
_atom_site_fract_x
_atom_site_fract_y
_atom_site_fract_z
_atom_site_U_iso_or_equiv
_atom_site_adp_type
_atom_site_occupancy
_atom_site_symmetry_multiplicity
_atom_site_calc_flag
S1A S 0.179912(16) 0.775207(11) 0.458098(10) 0.01349(2) Uani 1 1 d
S2A S 0.720125(19) 0.843921(14) 0.426226(13) 0.02187(3) Uani 1 1 d
O1A O 0.14856(6) 0.85349(4) 0.37966(4) 0.01928(8) Uani 1 1 d
O2A O 0.07136(6) 0.77535(4) 0.55517(4) 0.02112(8) Uani 1 1 d
N1A N 0.42296(8) 0.71963(6) 0.65876(5) 0.02886(12) Uani 1 1 d
N2A N 0.50158(6) 0.82773(4) 0.30489(4) 0.01654(8) Uani 1 1 d
H2A H 0.4117(13) 0.8192(8) 0.2882(8) 0.026(2) Uiso 1 1 d
C1A C 0.38469(7) 0.79066(5) 0.48006(4) 0.01464(8) Uani 1 1 d
C2A C 0.51686(6) 0.82030(4) 0.40263(4) 0.01424(8) Uani 1 1 d
C3A C 0.40897(8) 0.75299(5) 0.57821(5) 0.01919(10) Uani 1 1 d
C4A C 0.69265(10) 0.89943(6) 0.55046(6) 0.02667(13) Uani 1 1 d
H4AA H 0.7874(15) 0.9396(9) 0.5474(9) 0.037(3) Uiso 1 1 d
H4AB H 0.5917(17) 0.9427(11) 0.5623(10) 0.048(3) Uiso 1 1 d
H4AC H 0.6961(14) 0.8439(10) 0.6020(9) 0.037(3) Uiso 1 1 d
C5A C 0.17527(7) 0.64628(4) 0.40939(4) 0.01441(8) Uani 1 1 d
C6A C 0.12705(8) 0.63543(5) 0.31577(5) 0.01882(9) Uani 1 1 d
H6A H 0.0953(16) 0.6949(10) 0.2801(10) 0.044(3) Uiso 1 1 d
C7A C 0.11986(9) 0.53244(6) 0.28021(6) 0.02490(12) Uani 1 1 d
H7A H 0.0899(15) 0.5269(10) 0.2109(9) 0.038(3) Uiso 1 1 d
C8A C 0.15904(9) 0.44332(6) 0.33817(6) 0.02642(13) Uani 1 1 d
H8A H 0.1540(15) 0.3735(10) 0.3140(9) 0.040(3) Uiso 1 1 d
C9A C 0.20767(10) 0.45494(6) 0.43193(6) 0.02694(13) Uani 1 1 d
H9A H 0.2320(15) 0.3953(10) 0.4713(9) 0.037(3) Uiso 1 1 d
C10A C 0.21637(9) 0.55674(5) 0.46809(5) 0.02225(11) Uani 1 1 d
H10A H 0.2515(14) 0.5647(9) 0.5369(8) 0.032(3) Uiso 1 1 d
C11A C 0.62482(8) 0.86965(5) 0.21989(5) 0.01895(10) Uani 1 1 d
H11A H 0.7365(13) 0.8556(8) 0.2347(8) 0.023(2) Uiso 1 1 d
H11B H 0.6207(13) 0.8264(8) 0.1596(8) 0.026(2) Uiso 1 1 d
C12A C 0.59417(10) 0.98821(6) 0.19727(6) 0.02824(14) Uani 1 1 d
H12A H 0.6785(16) 1.0149(10) 0.1408(10) 0.041(3) Uiso 1 1 d
H12B H 0.482(2) 0.9970(12) 0.1769(11) 0.062(4) Uiso 1 1 d
H12C H 0.6060(17) 1.0299(11) 0.2547(10) 0.049(3) Uiso 1 1 d
S1B S 0.979876(15) 0.329327(10) 0.020968(10) 0.01208(2) Uani 1 1 d
S2B S 0.435040(17) 0.379953(12) 0.089625(12) 0.01805(3) Uani 1 1 d
O1B O 1.02109(5) 0.41278(3) 0.08349(4) 0.01755(7) Uani 1 1 d
O2B O 1.07173(5) 0.32260(4) -0.08113(3) 0.01754(7) Uani 1 1 d
N1B N 0.67924(7) 0.21961(5) -0.11587(4) 0.02087(9) Uani 1 1 d
N2B N 0.69225(6) 0.48579(4) 0.12808(4) 0.01575(8) Uani 1 1 d
H2B H 0.7922(13) 0.5073(8) 0.1111(8) 0.024(2) Uiso 1 1 d
C1B C 0.76708(6) 0.33957(4) 0.01623(4) 0.01307(8) Uani 1 1 d
C2B C 0.65069(6) 0.40384(4) 0.07940(4) 0.01266(7) Uani 1 1 d
C3B C 0.71598(7) 0.27401(4) -0.05559(4) 0.01508(8) Uani 1 1 d
C4B C 0.42992(9) 0.23726(6) 0.12225(6) 0.02350(12) Uani 1 1 d
H4BA H 0.3220(15) 0.2284(9) 0.1510(9) 0.033(3) Uiso 1 1 d
H4BB H 0.4551(16) 0.1951(10) 0.0632(10) 0.045(3) Uiso 1 1 d
H4BC H 0.5094(15) 0.2203(10) 0.1698(9) 0.041(3) Uiso 1 1 d
C5B C 1.01196(6) 0.20508(4) 0.08570(4) 0.01266(7) Uani 1 1 d
C6B C 0.95712(8) 0.19412(5) 0.19027(4) 0.01848(9) Uani 1 1 d
H6B H 0.8927(13) 0.2508(8) 0.2251(8) 0.025(2) Uiso 1 1 d
C7B C 0.99240(9) 0.09798(5) 0.24097(5) 0.02202(11) Uani 1 1 d
H7B H 0.9582(13) 0.0919(8) 0.3148(8) 0.027(2) Uiso 1 1 d
C8B C 1.08166(9) 0.01517(5) 0.18804(5) 0.02071(10) Uani 1 1 d
H8B H 1.1059(12) -0.0508(8) 0.2211(8) 0.022(2) Uiso 1 1 d
C9B C 1.13520(8) 0.02733(5) 0.08407(5) 0.01932(10) Uani 1 1 d
H9B H 1.1994(14) -0.0313(9) 0.0456(8) 0.031(3) Uiso 1 1 d
C10B C 1.09934(7) 0.12228(4) 0.03183(4) 0.01574(8) Uani 1 1 d
H10B H 1.1329(13) 0.1283(8) -0.0415(8) 0.025(2) Uiso 1 1 d
C11B C 0.58277(8) 0.54648(6) 0.20531(6) 0.02505(13) Uani 1 1 d
H11C H 0.5422(15) 0.6116(10) 0.1758(9) 0.041(3) Uiso 1 1 d
H11D H 0.4875(19) 0.5023(12) 0.2353(11) 0.063(4) Uiso 1 1 d
C12B C 0.67360(11) 0.56964(7) 0.29082(6) 0.03019(15) Uani 1 1 d
H12D H 0.5956(16) 0.5963(10) 0.3484(10) 0.046(3) Uiso 1 1 d
H12E H 0.7296(17) 0.5092(11) 0.3137(10) 0.052(4) Uiso 1 1 d
H12F H 0.7764(17) 0.6241(11) 0.2607(10) 0.051(4) Uiso 1 1 d

loop_
_atom_site_aniso_label
_atom_site_aniso_U_11
_atom_site_aniso_U_22
_atom_site_aniso_U_33
_atom_site_aniso_U_23
_atom_site_aniso_U_13
_atom_site_aniso_U_12
S1A 0.01160(5) 0.01488(5) 0.01400(5) -0.00102(4) -0.00211(4) -0.00013(4)
S2A 0.01326(5) 0.02900(8) 0.02472(7) -0.00349(6) -0.00589(5) -0.00349(5)
O1A 0.01717(17) 0.01736(17) 0.0243(2) 0.00399(15) -0.00777(15) 0.00045(13)
O2A 0.01654(17) 0.0272(2) 0.01824(19) -0.00613(16) 0.00247(14) -0.00104(15)
N1A 0.0277(3) 0.0413(3) 0.0184(2) 0.0035(2) -0.0077(2) -0.0013(2)
N2A 0.01381(17) 0.0207(2) 0.01510(19) 0.00060(15) -0.00241(14) -0.00303(15)
C1A 0.01329(18) 0.0175(2) 0.0138(2) -0.00070(16) -0.00399(15) -0.00135(15)
C2A 0.01267(17) 0.01385(18) 0.0166(2) -0.00126(16) -0.00355(15) -0.00065(14)
C3A 0.0178(2) 0.0238(3) 0.0166(2) -0.00075(19) -0.00491(18) -0.00091(19)
C4A 0.0267(3) 0.0257(3) 0.0317(3) -0.0089(3) -0.0144(3) -0.0017(2)
C5A 0.01353(18) 0.01571(19) 0.0139(2) -0.00065(16) -0.00170(15) -0.00203(15)
C6A 0.0183(2) 0.0237(3) 0.0150(2) -0.00250(19) -0.00374(17) -0.00192(19)
C7A 0.0230(3) 0.0301(3) 0.0222(3) -0.0109(2) -0.0020(2) -0.0052(2)
C8A 0.0225(3) 0.0212(3) 0.0338(4) -0.0106(2) 0.0039(2) -0.0053(2)
C9A 0.0291(3) 0.0167(2) 0.0338(4) 0.0006(2) -0.0021(3) -0.0014(2)
C10A 0.0283(3) 0.0175(2) 0.0217(3) 0.0021(2) -0.0072(2) -0.0011(2)
C11A 0.0167(2) 0.0216(2) 0.0174(2) -0.00012(19) 0.00065(17) -0.00225(18)
C12A 0.0291(3) 0.0223(3) 0.0300(3) 0.0056(2) 0.0029(3) -0.0022(2)
S1B 0.01016(4) 0.01136(5) 0.01465(5) -0.00054(4) -0.00182(4) -0.00064(3)
S2B 0.01055(5) 0.02141(6) 0.02297(7) -0.00238(5) -0.00489(4) 0.00065(4)
O1B 0.01450(15) 0.01405(15) 0.0256(2) -0.00506(14) -0.00624(14) -0.00137(12)
O2B 0.01602(16) 0.01782(17) 0.01680(17) 0.00212(14) 0.00208(13) -0.00027(13)
N1B 0.0217(2) 0.0212(2) 0.0215(2) -0.00570(18) -0.00763(18) 0.00024(17)
N2B 0.01280(16) 0.01367(17) 0.0206(2) -0.00431(15) -0.00132(15) -0.00018(13)
C1B 0.01141(17) 0.01318(18) 0.0153(2) -0.00202(15) -0.00379(14) 0.00015(14)
C2B 0.01121(16) 0.01217(17) 0.01481(19) 0.00033(15) -0.00319(14) 0.00044(13)
C3B 0.01498(19) 0.01454(19) 0.0164(2) -0.00091(16) -0.00464(16) 0.00089(15)
C4B 0.0204(2) 0.0248(3) 0.0261(3) 0.0030(2) -0.0055(2) -0.0101(2)
C5B 0.01188(17) 0.01333(18) 0.01298(18) -0.00093(15) -0.00264(14) 0.00006(14)
C6B 0.0209(2) 0.0193(2) 0.0142(2) -0.00134(18) -0.00003(17) 0.00151(18)
C7B 0.0292(3) 0.0226(3) 0.0139(2) 0.00212(19) -0.0037(2) -0.0002(2)
C8B 0.0259(3) 0.0175(2) 0.0200(2) 0.00282(19) -0.0090(2) 0.00020(19)
C9B 0.0237(2) 0.0147(2) 0.0203(2) -0.00190(18) -0.0064(2) 0.00360(18)
C10B 0.0190(2) 0.01436(19) 0.0139(2) -0.00210(16) -0.00298(16) 0.00190(16)
C11B 0.0161(2) 0.0266(3) 0.0335(3) -0.0158(3) -0.0039(2) 0.0049(2)
C12B 0.0411(4) 0.0315(3) 0.0175(3) -0.0057(2) -0.0050(3) 0.0136(3)

loop_
_atom_type_symbol
_atom_type_description
_atom_type_scat_dispersion_real
_atom_type_scat_dispersion_imag
_atom_type_scat_source
C C 0.0033 0.0016 'International Tables Vol C Tables 4.2.6.8 and 6.1.1.4'
H H 0.0000 0.0000 'International Tables Vol C Tables 4.2.6.8 and 6.1.1.4'
N N 0.0061 0.0033 'International Tables Vol C Tables 4.2.6.8 and 6.1.1.4'
O O 0.0106 0.0060 'International Tables Vol C Tables 4.2.6.8 and 6.1.1.4'
S S 0.1246 0.1234 'International Tables Vol C Tables 4.2.6.8 and 6.1.1.4'

loop_
_geom_angle_atom_site_label_1
_geom_angle_atom_site_label_2
_geom_angle_atom_site_label_3
_geom_angle
O2A S1A O1A 118.82(3)
O2A S1A C1A 107.25(3)
O1A S1A C1A 108.32(3)
O2A S1A C5A 107.98(3)
O1A S1A C5A 107.61(3)
C1A S1A C5A 106.22(3)
C2A S2A C4A 106.08(3)
C2A N2A C11A 127.00(5)
C2A N2A H2A 120.2(7)
C11A N2A H2A 111.8(7)
C2A C1A C3A 123.14(5)
C2A C1A S1A 122.68(4)
C3A C1A S1A 113.36(4)
N2A C2A C1A 122.85(5)
N2A C2A S2A 114.50(4)
C1A C2A S2A 122.57(4)
N1A C3A C1A 177.15(7)
S2A C4A H4AA 103.1(7)
S2A C4A H4AB 110.6(8)
H4AA C4A H4AB 112.2(11)
S2A C4A H4AC 111.0(7)
H4AA C4A H4AC 107.2(10)
H4AB C4A H4AC 112.4(11)
C6A C5A C10A 121.42(6)
C6A C5A S1A 119.94(4)
C10A C5A S1A 118.62(5)
C5A C6A C7A 118.85(6)
C5A C6A H6A 120.0(8)
C7A C6A H6A 121.1(8)
C8A C7A C6A 120.11(6)
C8A C7A H7A 122.5(7)
C6A C7A H7A 117.3(7)
C7A C8A C9A 120.67(6)
C7A C8A H8A 120.0(7)
C9A C8A H8A 119.3(7)
C10A C9A C8A 119.92(7)
C10A C9A H9A 119.3(7)
C8A C9A H9A 120.7(7)
C9A C10A C5A 119.02(6)
C9A C10A H10A 119.5(6)
C5A C10A H10A 121.5(6)
N2A C11A C12A 111.57(5)
N2A C11A H11A 109.3(6)
C12A C11A H11A 111.5(6)
N2A C11A H11B 108.5(6)
C12A C11A H11B 111.6(6)
H11A C11A H11B 104.1(8)
C11A C12A H12A 110.3(7)
C11A C12A H12B 107.9(9)
H12A C12A H12B 108.5(11)
C11A C12A H12C 110.9(8)
H12A C12A H12C 105.9(11)
H12B C12A H12C 113.3(12)
O2B S1B O1B 118.65(3)
O2B S1B C1B 108.97(3)
O1B S1B C1B 108.54(3)
O2B S1B C5B 107.03(3)
O1B S1B C5B 106.73(3)
C1B S1B C5B 106.24(2)
C2B S2B C4B 101.07(3)
C2B N2B C11B 126.93(5)
C2B N2B H2B 116.5(7)
C11B N2B H2B 116.6(7)
C2B C1B C3B 121.41(5)
C2B C1B S1B 124.59(4)
C3B C1B S1B 113.97(4)
N2B C2B C1B 123.94(5)
N2B C2B S2B 116.87(4)
C1B C2B S2B 119.08(4)
N1B C3B C1B 177.86(6)
S2B C4B H4BA 102.3(7)
S2B C4B H4BB 111.9(7)
H4BA C4B H4BB 109.3(11)
S2B C4B H4BC 108.7(7)
H4BA C4B H4BC 113.1(10)
H4BB C4B H4BC 111.3(10)
C10B C5B C6B 121.50(5)
C10B C5B S1B 118.99(4)
C6B C5B S1B 119.42(4)
C7B C6B C5B 118.64(6)
C7B C6B H6B 121.3(6)
C5B C6B H6B 120.0(6)
C8B C7B C6B 120.34(6)
C8B C7B H7B 121.3(6)
C6B C7B H7B 118.3(6)
C9B C8B C7B 120.30(5)
C9B C8B H8B 118.2(6)
C7B C8B H8B 121.5(6)
C8B C9B C10B 120.23(6)
C8B C9B H9B 120.9(6)
C10B C9B H9B 118.9(6)
C9B C10B C5B 118.99(5)
C9B C10B H10B 119.3(6)
C5B C10B H10B 121.7(6)
N2B C11B C12B 110.47(5)
N2B C11B H11C 110.6(7)
C12B C11B H11C 111.0(7)
N2B C11B H11D 109.2(9)
C12B C11B H11D 106.2(9)
H11C C11B H11D 109.2(11)
C11B C12B H12D 110.7(8)
C11B C12B H12E 112.7(9)
H12D C12B H12E 107.8(11)
C11B C12B H12F 108.1(7)
H12D C12B H12F 114.5(10)
H12E C12B H12F 102.9(11)

loop_
_geom_bond_atom_site_label_1
_geom_bond_atom_site_label_2
_geom_bond_distance
S1A O2A 1.4392(5)
S1A O1A 1.4450(5)
S1A C1A 1.7504(5)
S1A C5A 1.7650(6)
S2A C2A 1.7640(5)
S2A C4A 1.8072(8)
N1A C3A 1.1577(8)
N2A C2A 1.3324(8)
N2A C11A 1.4667(8)
N2A H2A 0.808(11)
C1A C2A 1.4021(8)
C1A C3A 1.4154(8)
C4A H4AA 0.923(12)
C4A H4AB 0.958(14)
C4A H4AC 0.955(12)
C5A C6A 1.3875(8)
C5A C10A 1.3955(8)
C6A C7A 1.3952(9)
C6A H6A 0.914(13)
C7A C8A 1.3813(12)
C7A H7A 1.003(12)
C8A C9A 1.3922(12)
C8A H8A 0.946(13)
C9A C10A 1.3862(10)
C9A H9A 0.925(12)
C10A H10A 1.019(11)
C11A C12A 1.5126(10)
C11A H11A 0.967(10)
C11A H11B 0.998(11)
C12A H12A 0.981(13)
C12A H12B 0.996(16)
C12A H12C 0.967(14)
S1B O2B 1.4450(4)
S1B O1B 1.4464(4)
S1B C1B 1.7353(5)
S1B C5B 1.7683(5)
S2B C2B 1.7620(5)
S2B C4B 1.8077(7)
N1B C3B 1.1598(8)
N2B C2B 1.3188(7)
N2B C11B 1.4651(8)
N2B H2B 0.851(10)
C1B C2B 1.4105(7)
C1B C3B 1.4119(8)
C4B H4BA 0.901(11)
C4B H4BB 0.959(13)
C4B H4BC 0.990(12)
C5B C10B 1.3909(7)
C5B C6B 1.3952(8)
C6B C7B 1.3918(9)
C6B H6B 0.956(10)
C7B C8B 1.3913(10)
C7B H7B 0.979(11)
C8B C9B 1.3871(9)
C8B H8B 0.945(10)
C9B C10B 1.3908(8)
C9B H9B 0.995(11)
C10B H10B 0.972(10)
C11B C12B 1.5047(11)
C11B H11C 0.957(12)
C11B H11D 0.979(16)
C12B H12D 0.975(13)
C12B H12E 0.932(14)
C12B H12F 1.100(14)

loop_
_geom_hbond_atom_site_label_D
_geom_hbond_atom_site_label_H
_geom_hbond_atom_site_label_A
_geom_hbond_distance_DH
_geom_hbond_distance_HA
_geom_hbond_distance_DA
_geom_hbond_angle_DHA
_geom_hbond_site_symmetry_A
N2A H2A O1A 0.808(11) 2.308(11) 2.8768(7) 128.1(10) .
N2A H2A N1B 0.808(11) 2.608(11) 3.2160(7) 133.3(9) 2_665
N2B H2B O1B 0.851(10) 2.150(10) 2.7621(6) 128.6(9) .
N2B H2B O2B 0.851(10) 2.403(10) 3.0777(7) 136.7(9) 2_765

loop_
_geom_torsion_atom_site_label_1
_geom_torsion_atom_site_label_2
_geom_torsion_atom_site_label_3
_geom_torsion_atom_site_label_4
_geom_torsion
O2A S1A C1A C2A -163.88(5)
O1A S1A C1A C2A -34.50(6)
C5A S1A C1A C2A 80.84(5)
O2A S1A C1A C3A 26.25(5)
O1A S1A C1A C3A 155.63(5)
C5A S1A C1A C3A -89.02(5)
C11A N2A C2A C1A 172.41(6)
C11A N2A C2A S2A -10.76(8)
C3A C1A C2A N2A 161.43(6)
S1A C1A C2A N2A -7.45(8)
C3A C1A C2A S2A -15.15(8)
S1A C1A C2A S2A 175.97(3)
C4A S2A C2A N2A 150.39(5)
C4A S2A C2A C1A -32.77(6)
C2A C1A C3A N1A -149.6(15)
S1A C1A C3A N1A 20.2(16)
O2A S1A C5A C6A 122.31(5)
O1A S1A C5A C6A -7.08(5)
C1A S1A C5A C6A -122.91(5)
O2A S1A C5A C10A -55.96(5)
O1A S1A C5A C10A 174.65(5)
C1A S1A C5A C10A 58.82(5)
C10A C5A C6A C7A 0.00(9)
S1A C5A C6A C7A -178.22(5)
C5A C6A C7A C8A 0.51(10)
C6A C7A C8A C9A -0.66(10)
C7A C8A C9A C10A 0.29(11)
C8A C9A C10A C5A 0.22(11)
C6A C5A C10A C9A -0.37(10)
S1A C5A C10A C9A 177.88(5)
C2A N2A C11A C12A -92.88(8)
O2B S1B C1B C2B -142.35(5)
O1B S1B C1B C2B -11.81(6)
C5B S1B C1B C2B 102.64(5)
O2B S1B C1B C3B 39.68(5)
O1B S1B C1B C3B 170.22(4)
C5B S1B C1B C3B -75.33(4)
C11B N2B C2B C1B -170.91(6)
C11B N2B C2B S2B 12.82(8)
C3B C1B C2B N2B -161.80(5)
S1B C1B C2B N2B 20.38(8)
C3B C1B C2B S2B 14.39(7)
S1B C1B C2B S2B -163.43(3)
C4B S2B C2B N2B -131.00(5)
C4B S2B C2B C1B 52.54(5)
C2B C1B C3B N1B 169.5(16)
S1B C1B C3B N1B -12.5(16)
O2B S1B C5B C10B -5.64(5)
O1B S1B C5B C10B -133.64(4)
C1B S1B C5B C10B 110.67(5)
O2B S1B C5B C6B 171.00(5)
O1B S1B C5B C6B 43.00(5)
C1B S1B C5B C6B -72.69(5)
C10B C5B C6B C7B 0.40(9)
S1B C5B C6B C7B -176.15(5)
C5B C6B C7B C8B 0.46(10)
C6B C7B C8B C9B -0.51(10)
C7B C8B C9B C10B -0.31(10)
C8B C9B C10B C5B 1.15(9)
C6B C5B C10B C9B -1.21(9)
S1B C5B C10B C9B 175.36(4)
C2B N2B C11B C12B 138.31(7)
